data_4118129
loop_
_publ_author_name
'Rui Zhang'
'Lin Zhu'
'Guifeng Liu'
'Huimin Dai'
'Zhenzhong Lu'
'Jianbo Zhao'
'Hong Yan'

_publ_section_title
;
 Cobalt-Promoted B-H and C-H Activation: Facile B-C Coupling of
 Carboranedithiolate and Cyclopentadienyl
;
_journal_name_full 'Journal of the American Chemical Society'
_journal_page_first 10341
_journal_page_last 10344
_journal_paper_doi 10.1021/ja303334t
_journal_volume 134
_journal_year 2012
_chemical_formula_moiety 'C16 H26 B10 Co N O2 S4'
_chemical_formula_sum 'C16 H26 B10 Co N O2 S4'
_chemical_formula_weight 559.65
_chemical_name_systematic
; 
 ? 
;
_space_group_IT_number 14
_symmetry_cell_setting monoclinic
_symmetry_space_group_name_Hall '-P 2ybc'
_symmetry_space_group_name_H-M 'P 1 21/c 1'
_atom_sites_solution_hydrogens geom
_atom_sites_solution_primary direct
_atom_sites_solution_secondary difmap
_audit_creation_method SHELXL-97
_cell_angle_alpha 90.00
_cell_angle_beta 108.105(4)
_cell_angle_gamma 90.00
_cell_formula_units_Z 4
_cell_length_a 15.300(5)
_cell_length_b 20.070(6)
_cell_length_c 10.527(3)
_cell_measurement_reflns_used 2732
_cell_measurement_temperature 291(2)
_cell_measurement_theta_max 24.331
_cell_measurement_theta_min 2.478
_cell_volume 3072.5(16)
_computing_cell_refinement SMART
_computing_data_collection 'SMART (Bruker, 2000)'
_computing_data_reduction 'SAINT (Bruker, 2000)'
_computing_molecular_graphics SHELXTL
_computing_publication_material SHELXTL
_computing_structure_refinement SHELXTL
_computing_structure_solution 'SHELXTL (Bruker, 2000)'
_diffrn_ambient_temperature 291(2)
_diffrn_measured_fraction_theta_full 0.999
_diffrn_measured_fraction_theta_max 0.999
_diffrn_measurement_device_type 'Bruker Smart Apex CCD'
_diffrn_measurement_method 'phi and omega scans'
_diffrn_radiation_monochromator graphite
_diffrn_radiation_source 'sealed tube'
_diffrn_radiation_type MoK\a
_diffrn_radiation_wavelength 0.71073
_diffrn_reflns_av_R_equivalents 0.1170
_diffrn_reflns_av_sigmaI/netI 0.1191
_diffrn_reflns_limit_h_max 9
_diffrn_reflns_limit_h_min -18
_diffrn_reflns_limit_k_max 23
_diffrn_reflns_limit_k_min -23
_diffrn_reflns_limit_l_max 12
_diffrn_reflns_limit_l_min -12
_diffrn_reflns_number 15314
_diffrn_reflns_theta_full 25.00
_diffrn_reflns_theta_max 25.00
_diffrn_reflns_theta_min 1.73
_exptl_absorpt_coefficient_mu 0.845
_exptl_absorpt_correction_T_max 0.919
_exptl_absorpt_correction_T_min 0.894
_exptl_absorpt_correction_type multi-scan
_exptl_absorpt_process_details 'SADABS; Bruker, 2000'
_exptl_crystal_colour blue
_exptl_crystal_density_diffrn 1.210
_exptl_crystal_description needle
_exptl_crystal_F_000 1144
_exptl_crystal_size_max 0.45
_exptl_crystal_size_mid 0.11
_exptl_crystal_size_min 0.10
_refine_diff_density_max 0.764
_refine_diff_density_min -0.579
_refine_diff_density_rms 0.084
_refine_ls_extinction_method none
_refine_ls_goodness_of_fit_ref 0.824
_refine_ls_hydrogen_treatment constr
_refine_ls_matrix_type full
_refine_ls_number_parameters 307
_refine_ls_number_reflns 5411
_refine_ls_number_restraints 30
_refine_ls_restrained_S_all 0.850
_refine_ls_R_factor_all 0.0914
_refine_ls_R_factor_gt 0.0525
_refine_ls_shift/su_max 0.000
_refine_ls_shift/su_mean 0.000
_refine_ls_structure_factor_coef Fsqd
_refine_ls_weighting_details 'calc w=1/[\s^2^(Fo^2^)+(0.0390P)^2^+0.0000P] where P=(Fo^2^+2Fc^2^)/3'
_refine_ls_weighting_scheme calc
_refine_ls_wR_factor_gt 0.1041
_refine_ls_wR_factor_ref 0.1143
_reflns_number_gt 2820
_reflns_number_total 5411
_reflns_threshold_expression >2sigma(I)
_cod_data_source_file ja303334t_si_001_1.cif
_cod_data_source_block 4a
_cod_original_sg_symbol_H-M 'P 21/c'
_cod_database_code 4118129

loop_
_symmetry_equiv_pos_as_xyz
'x, y, z'
'-x, y+1/2, -z+1/2'
'-x, -y, -z'
'x, -y-1/2, z-1/2'

loop_
_atom_site_label
_atom_site_type_symbol
_atom_site_fract_x
_atom_site_fract_y
_atom_site_fract_z
_atom_site_U_iso_or_equiv
_atom_site_adp_type
_atom_site_occupancy
_atom_site_symmetry_multiplicity
_atom_site_calc_flag
_atom_site_refinement_flags
B3 B 0.3494(3) 0.3948(2) 0.3156(5) 0.0440(12) Uani 1 1 d .
B4 B 0.3689(3) 0.4814(3) 0.2836(6) 0.0598(15) Uani 1 1 d .
H4A H 0.3925 0.5181 0.3646 0.072 Uiso 1 1 calc R
B5 B 0.2912(4) 0.5023(3) 0.1290(6) 0.0720(17) Uani 1 1 d .
H5A H 0.2629 0.5529 0.1064 0.086 Uiso 1 1 calc R
B6 B 0.2230(4) 0.4304(2) 0.0681(5) 0.0556(14) Uani 1 1 d .
H66 H 0.1494 0.4332 0.0116 0.067 Uiso 1 1 calc R
B7 B 0.2995(4) 0.3693(3) 0.0343(5) 0.0632(16) Uani 1 1 d .
H7A H 0.2764 0.3337 -0.0489 0.076 Uiso 1 1 calc R
B8 B 0.3798(3) 0.3463(3) 0.1921(5) 0.0576(14) Uani 1 1 d .
H8A H 0.4098 0.2962 0.2137 0.069 Uiso 1 1 calc R
B9 B 0.3146(4) 0.4541(3) 0.0055(6) 0.0761(18) Uani 1 1 d .
H9A H 0.3010 0.4732 -0.0968 0.091 Uiso 1 1 calc R
B10 B 0.4438(4) 0.4187(3) 0.2599(6) 0.0636(16) Uani 1 1 d .
H10 H 0.5152 0.4148 0.3258 0.076 Uiso 1 1 calc R
B11 B 0.4052(4) 0.4846(3) 0.1416(6) 0.0731(17) Uani 1 1 d .
H11 H 0.4527 0.5233 0.1289 0.088 Uiso 1 1 calc R
B12 B 0.4106(4) 0.4032(3) 0.0839(6) 0.0757(18) Uani 1 1 d .
H12 H 0.4610 0.3895 0.0334 0.091 Uiso 1 1 calc R
C1 C 0.2617(3) 0.45033(18) 0.2364(4) 0.0491(11) Uani 1 1 d .
C2 C 0.2689(3) 0.36528(18) 0.1730(4) 0.0464(11) Uani 1 1 d .
C4 C 0.4046(3) 0.4147(2) 0.5746(5) 0.0512(11) Uani 1 1 d .
H4 H 0.4513 0.4478 0.5733 0.061 Uiso 1 1 calc R
C5 C 0.3797(3) 0.3969(2) 0.6884(5) 0.0604(12) Uani 1 1 d .
H5 H 0.4055 0.4153 0.7786 0.073 Uiso 1 1 calc R
C6 C 0.3119(3) 0.3478(2) 0.6491(5) 0.0624(13) Uani 1 1 d .
H6 H 0.2811 0.3265 0.7074 0.075 Uiso 1 1 calc R
C7 C 0.2925(3) 0.33539(19) 0.5113(4) 0.0535(12) Uani 1 1 d .
H7 H 0.2481 0.3030 0.4585 0.064 Uiso 1 1 calc R
C3 C 0.3510(3) 0.37815(19) 0.4620(4) 0.0464(11) Uani 1 1 d .
C8 C 0.1180(3) 0.2909(2) 0.0439(4) 0.0524(12) Uani 1 1 d .
H8 H 0.1277 0.3146 -0.0265 0.063 Uiso 1 1 calc R
C9 C 0.0486(3) 0.2476(2) 0.0158(4) 0.0594(13) Uani 1 1 d .
H9 H 0.0135 0.2422 -0.0732 0.071 Uiso 1 1 calc R
C10 C 0.0244(3) 0.2083(2) 0.1165(5) 0.0546(12) Uani 1 1 d .
C11 C -0.0778(4) 0.1298(3) 0.1554(6) 0.101(2) Uani 1 1 d .
H11A H -0.0252 0.1071 0.2135 0.151 Uiso 1 1 calc R
H11B H -0.1215 0.0976 0.1055 0.151 Uiso 1 1 calc R
H11C H -0.1057 0.1565 0.2078 0.151 Uiso 1 1 calc R
C12 C 0.1846(3) 0.5242(2) 0.6559(4) 0.0525(11) Uani 1 1 d .
C13 C 0.1871(3) 0.6305(2) 0.7715(6) 0.0840(14) Uani 1 1 d U
H13A H 0.1879 0.6600 0.6989 0.101 Uiso 1 1 calc R
H13B H 0.2495 0.6252 0.8309 0.101 Uiso 1 1 calc R
C14 C 0.1261(4) 0.6566(3) 0.8445(7) 0.1078(17) Uani 1 1 d U
H14A H 0.1609 0.6636 0.9377 0.129 Uiso 1 1 calc R
H14B H 0.1002 0.6989 0.8066 0.129 Uiso 1 1 calc R
C15 C 0.0561(4) 0.6108(3) 0.8343(7) 0.1189(17) Uani 1 1 d U
H15A H -0.0027 0.6321 0.7916 0.143 Uiso 1 1 calc R
H15B H 0.0572 0.5975 0.9234 0.143 Uiso 1 1 calc R
C16 C 0.0639(3) 0.5509(3) 0.7573(6) 0.0846(14) Uani 1 1 d U
H16A H 0.0105 0.5456 0.6789 0.102 Uiso 1 1 calc R
H16B H 0.0719 0.5110 0.8117 0.102 Uiso 1 1 calc R
Co1 Co 0.26696(4) 0.43440(3) 0.53630(6) 0.0477(2) Uani 1 1 d .
N1 N 0.1468(3) 0.56567(19) 0.7201(4) 0.0678(10) Uani 1 1 d U
O1 O 0.0681(2) 0.21032(14) 0.2340(3) 0.0684(9) Uani 1 1 d .
O2 O -0.0494(2) 0.17169(15) 0.0649(3) 0.0765(10) Uani 1 1 d .
S1 S 0.18389(8) 0.46314(5) 0.32436(12) 0.0545(3) Uani 1 1 d .
S2 S 0.19129(8) 0.30598(5) 0.20324(11) 0.0508(3) Uani 1 1 d .
S3 S 0.28247(8) 0.53935(5) 0.61750(13) 0.0596(3) Uani 1 1 d .
S4 S 0.14158(8) 0.44713(6) 0.60186(13) 0.0624(4) Uani 1 1 d .

loop_
_atom_site_aniso_label
_atom_site_aniso_U_11
_atom_site_aniso_U_22
_atom_site_aniso_U_33
_atom_site_aniso_U_23
_atom_site_aniso_U_13
_atom_site_aniso_U_12
B3 0.042(3) 0.044(3) 0.043(3) -0.004(2) 0.010(2) -0.004(2)
B4 0.054(4) 0.059(3) 0.064(4) -0.003(3) 0.016(3) -0.018(3)
B5 0.093(5) 0.066(4) 0.053(4) 0.005(3) 0.017(3) -0.019(3)
B6 0.060(4) 0.066(3) 0.037(3) 0.002(3) 0.009(3) -0.003(3)
B7 0.075(4) 0.079(4) 0.044(4) -0.003(3) 0.030(3) -0.006(3)
B8 0.051(3) 0.075(4) 0.053(4) -0.014(3) 0.025(3) 0.003(3)
B9 0.092(5) 0.090(4) 0.053(4) 0.008(3) 0.032(4) -0.017(4)
B10 0.052(3) 0.085(4) 0.061(4) 0.000(3) 0.027(3) -0.008(3)
B11 0.072(4) 0.092(4) 0.057(4) 0.005(3) 0.021(3) -0.023(4)
B12 0.066(4) 0.108(5) 0.065(4) -0.003(4) 0.037(3) -0.010(4)
C1 0.058(3) 0.044(2) 0.044(3) 0.000(2) 0.014(2) 0.001(2)
C2 0.049(3) 0.047(2) 0.044(3) -0.002(2) 0.015(2) -0.003(2)
C4 0.040(3) 0.060(3) 0.055(3) -0.012(2) 0.017(2) -0.001(2)
C5 0.064(3) 0.071(3) 0.040(3) -0.008(2) 0.008(2) -0.001(3)
C6 0.084(4) 0.063(3) 0.040(3) 0.010(2) 0.018(3) 0.008(3)
C7 0.067(3) 0.050(3) 0.044(3) 0.001(2) 0.019(2) -0.006(2)
C3 0.043(3) 0.051(3) 0.041(3) -0.001(2) 0.007(2) 0.005(2)
C8 0.067(3) 0.056(3) 0.034(3) -0.004(2) 0.017(2) -0.004(2)
C9 0.072(3) 0.060(3) 0.041(3) -0.005(2) 0.010(2) -0.010(3)
C10 0.059(3) 0.050(3) 0.056(3) -0.006(2) 0.021(3) -0.006(2)
C11 0.115(5) 0.086(4) 0.113(5) 0.009(4) 0.054(4) -0.038(3)
C12 0.052(3) 0.061(3) 0.043(3) -0.006(2) 0.013(2) 0.002(2)
C13 0.082(3) 0.080(3) 0.091(3) -0.027(2) 0.029(3) 0.010(3)
C14 0.108(4) 0.104(3) 0.111(3) -0.037(3) 0.034(3) 0.015(3)
C15 0.102(3) 0.136(4) 0.122(4) -0.051(3) 0.039(3) 0.014(3)
C16 0.068(3) 0.105(3) 0.087(3) -0.025(3) 0.032(2) 0.014(3)
Co1 0.0507(4) 0.0512(4) 0.0421(4) -0.0056(3) 0.0158(3) -0.0044(3)
N1 0.057(2) 0.076(2) 0.075(3) -0.017(2) 0.025(2) 0.008(2)
O1 0.083(2) 0.074(2) 0.045(2) -0.0036(16) 0.0148(18) -0.0182(18)
O2 0.077(2) 0.076(2) 0.071(3) -0.0076(18) 0.016(2) -0.037(2)
S1 0.0514(7) 0.0605(7) 0.0494(8) -0.0050(6) 0.0124(6) 0.0095(6)
S2 0.0583(7) 0.0551(7) 0.0384(7) -0.0060(5) 0.0141(5) -0.0096(6)
S3 0.0635(8) 0.0562(7) 0.0636(9) -0.0118(6) 0.0265(7) -0.0110(6)
S4 0.0575(8) 0.0707(8) 0.0649(9) -0.0155(6) 0.0277(6) -0.0149(6)

loop_
_atom_type_symbol
_atom_type_description
_atom_type_scat_dispersion_real
_atom_type_scat_dispersion_imag
_atom_type_scat_source
C C 0.0033 0.0016 'International Tables Vol C Tables 4.2.6.8 and 6.1.1.4'
H H 0.0000 0.0000 'International Tables Vol C Tables 4.2.6.8 and 6.1.1.4'
B B 0.0013 0.0007 'International Tables Vol C Tables 4.2.6.8 and 6.1.1.4'
N N 0.0061 0.0033 'International Tables Vol C Tables 4.2.6.8 and 6.1.1.4'
O O 0.0106 0.0060 'International Tables Vol C Tables 4.2.6.8 and 6.1.1.4'
S S 0.1246 0.1234 'International Tables Vol C Tables 4.2.6.8 and 6.1.1.4'
Co Co 0.3494 0.9721 'International Tables Vol C Tables 4.2.6.8 and 6.1.1.4'

loop_
_geom_angle_atom_site_label_1
_geom_angle_atom_site_label_2
_geom_angle_atom_site_label_3
_geom_angle
C3 B3 C2 124.8(4)
C3 B3 C1 112.4(3)
C2 B3 C1 64.4(2)
C3 B3 B10 127.8(4)
C2 B3 B10 103.8(4)
C1 B3 B10 104.6(3)
C3 B3 B8 131.8(4)
C2 B3 B8 57.3(3)
C1 B3 B8 109.5(3)
B10 B3 B8 59.3(3)
C3 B3 B4 115.7(4)
C2 B3 B4 106.4(3)
C1 B3 B4 56.3(2)
B10 B3 B4 58.9(3)
B8 B3 B4 106.8(4)
C1 B4 B5 59.5(3)
C1 B4 B11 107.5(4)
B5 B4 B11 60.0(3)
C1 B4 B10 108.1(4)
B5 B4 B10 108.9(4)
B11 B4 B10 61.0(3)
C1 B4 B3 59.8(2)
B5 B4 B3 107.5(4)
B11 B4 B3 108.0(4)
B10 B4 B3 59.8(3)
C1 B4 H4A 122.2
B5 B4 H4A 121.7
B11 B4 H4A 121.6
B10 B4 H4A 121.0
B3 B4 H4A 122.1
C1 B5 B4 58.4(3)
C1 B5 B9 108.3(4)
B4 B5 B9 108.9(4)
C1 B5 B11 106.8(4)
B4 B5 B11 60.2(3)
B9 B5 B11 60.7(3)
C1 B5 B6 59.6(3)
B4 B5 B6 107.1(4)
B9 B5 B6 61.0(3)
B11 B5 B6 108.8(4)
C1 B5 H5A 122.9
B4 B5 H5A 122.2
B9 B5 H5A 120.6
B11 B5 H5A 121.5
B6 B5 H5A 121.5
C2 B6 C1 64.9(3)
C2 B6 B5 108.1(4)
C1 B6 B5 57.9(3)
C2 B6 B9 103.3(4)
C1 B6 B9 104.9(4)
B5 B6 B9 58.6(3)
C2 B6 B7 56.5(3)
C1 B6 B7 108.8(4)
B5 B6 B7 106.2(4)
B9 B6 B7 58.6(3)
C2 B6 H66 122.1
C1 B6 H66 120.6
B5 B6 H66 122.8
B9 B6 H66 125.1
B7 B6 H66 123.0
C2 B7 B12 105.5(4)
C2 B7 B9 106.6(4)
B12 B7 B9 60.5(3)
C2 B7 B8 58.3(3)
B12 B7 B8 60.1(3)
B9 B7 B8 108.6(4)
C2 B7 B6 59.0(3)
B12 B7 B6 107.7(4)
B9 B7 B6 60.2(3)
B8 B7 B6 106.9(4)
C2 B7 H7A 123.9
B12 B7 H7A 122.1
B9 B7 H7A 121.3
B8 B7 H7A 122.0
B6 B7 H7A 122.1
C2 B8 B10 105.8(3)
C2 B8 B12 103.6(4)
B10 B8 B12 60.6(3)
C2 B8 B7 57.2(3)
B10 B8 B7 107.2(4)
B12 B8 B7 58.8(3)
C2 B8 B3 59.2(2)
B10 B8 B3 60.0(3)
B12 B8 B3 107.2(4)
B7 B8 B3 105.9(4)
C2 B8 H8A 124.7
B10 B8 H8A 121.6
B12 B8 H8A 123.0
B7 B8 H8A 123.2
B3 B8 H8A 122.1
B5 B9 B7 109.9(4)
B5 B9 B11 59.6(3)
B7 B9 B11 107.9(4)
B5 B9 B12 107.8(4)
B7 B9 B12 59.6(3)
B11 B9 B12 59.5(3)
B5 B9 B6 60.5(3)
B7 B9 B6 61.2(3)
B11 B9 B6 107.5(4)
B12 B9 B6 107.8(4)
B5 B9 H9A 121.1
B7 B9 H9A 120.7
B11 B9 H9A 122.4
B12 B9 H9A 122.4
B6 B9 H9A 121.4
B8 B10 B4 109.8(4)
B8 B10 B11 107.7(4)
B4 B10 B11 59.0(3)
B8 B10 B3 60.7(3)
B4 B10 B3 61.3(3)
B11 B10 B3 107.6(4)
B8 B10 B12 59.8(3)
B4 B10 B12 106.3(4)
B11 B10 B12 58.7(3)
B3 B10 B12 107.2(4)
B8 B10 H10 120.7
B4 B10 H10 121.4
B11 B10 H10 122.7
B3 B10 H10 121.3
B12 B10 H10 123.2
B5 B11 B4 59.8(3)
B5 B11 B12 108.5(4)
B4 B11 B12 108.8(4)
B5 B11 B9 59.6(3)
B4 B11 B9 107.6(4)
B12 B11 B9 60.4(3)
B5 B11 B10 108.0(4)
B4 B11 B10 60.0(3)
B12 B11 B10 60.7(3)
B9 B11 B10 108.4(4)
B5 B11 H11 121.9
B4 B11 H11 121.7
B12 B11 H11 120.9
B9 B11 H11 121.9
B10 B11 H11 121.4
B11 B12 B7 108.7(4)
B11 B12 B9 60.2(3)
B7 B12 B9 59.9(3)
B11 B12 B8 109.1(4)
B7 B12 B8 61.1(3)
B9 B12 B8 108.9(4)
B11 B12 B10 60.6(3)
B7 B12 B10 108.3(4)
B9 B12 B10 108.1(4)
B8 B12 B10 59.6(3)
B11 B12 H12 121.0
B7 B12 H12 121.3
B9 B12 H12 121.6
B8 B12 H12 120.9
B10 B12 H12 121.9
B4 C1 B5 62.1(3)
B4 C1 B6 112.4(4)
B5 C1 B6 62.5(3)
B4 C1 S1 123.7(3)
B5 C1 S1 129.1(3)
B6 C1 S1 120.4(3)
B4 C1 B3 63.9(3)
B5 C1 B3 112.8(4)
B6 C1 B3 108.0(3)
S1 C1 B3 113.1(3)
B4 C1 C2 106.7(3)
B5 C1 C2 105.7(3)
B6 C1 C2 57.1(2)
S1 C1 C2 117.1(2)
B3 C1 C2 57.3(2)
B7 C2 B8 64.5(3)
B7 C2 B6 64.5(3)
B8 C2 B6 116.3(4)
B7 C2 B3 115.2(3)
B8 C2 B3 63.5(3)
B6 C2 B3 109.7(3)
B7 C2 S2 125.0(3)
B8 C2 S2 122.0(3)
B6 C2 S2 117.6(3)
B3 C2 S2 114.2(3)
B7 C2 C1 109.6(3)
B8 C2 C1 109.6(3)
B6 C2 C1 58.0(2)
B3 C2 C1 58.3(2)
S2 C2 C1 115.9(2)
C5 C4 C3 109.9(4)
C5 C4 Co1 71.6(2)
C3 C4 Co1 69.2(2)
C5 C4 H4 125.0
C3 C4 H4 125.0
Co1 C4 H4 125.0
C6 C5 C4 107.3(4)
C6 C5 Co1 70.6(3)
C4 C5 Co1 68.6(2)
C6 C5 H5 126.3
C4 C5 H5 126.3
Co1 C5 H5 126.3
C5 C6 C7 109.2(4)
C5 C6 Co1 70.4(2)
C7 C6 Co1 68.7(2)
C5 C6 H6 125.4
C7 C6 H6 125.4
Co1 C6 H6 125.4
C6 C7 C3 108.0(4)
C6 C7 Co1 71.7(2)
C3 C7 Co1 68.7(2)
C6 C7 H7 126.0
C3 C7 H7 126.0
Co1 C7 H7 126.0
C4 C3 C7 105.5(4)
C4 C3 B3 122.6(4)
C7 C3 B3 130.9(4)
C4 C3 Co1 70.3(2)
C7 C3 Co1 70.0(2)
B3 C3 Co1 116.0(3)
C9 C8 S2 124.1(3)
C9 C8 H8 117.9
S2 C8 H8 117.9
C8 C9 C10 123.8(4)
C8 C9 H9 118.1
C10 C9 H9 118.1
O1 C10 O2 124.9(4)
O1 C10 C9 122.7(4)
O2 C10 C9 112.4(4)
O2 C11 H11A 109.5
O2 C11 H11B 109.5
H11A C11 H11B 109.5
O2 C11 H11C 109.5
H11A C11 H11C 109.5
H11B C11 H11C 109.5
N1 C12 S3 124.8(3)
N1 C12 S4 124.0(3)
S3 C12 S4 111.1(3)
N1 C13 C14 104.2(4)
N1 C13 H13A 110.9
C14 C13 H13A 110.9
N1 C13 H13B 110.9
C14 C13 H13B 110.9
H13A C13 H13B 108.9
C15 C14 C13 108.8(5)
C15 C14 H14A 109.9
C13 C14 H14A 109.9
C15 C14 H14B 109.9
C13 C14 H14B 109.9
H14A C14 H14B 108.3
C14 C15 C16 112.8(5)
C14 C15 H15A 109.0
C16 C15 H15A 109.0
C14 C15 H15B 109.0
C16 C15 H15B 109.0
H15A C15 H15B 107.8
C15 C16 N1 101.9(4)
C15 C16 H16A 111.4
N1 C16 H16A 111.4
C15 C16 H16B 111.4
N1 C16 H16B 111.4
H16A C16 H16B 109.3
C3 Co1 C7 41.36(15)
C3 Co1 C4 40.49(15)
C7 Co1 C4 67.37(16)
C3 Co1 C5 68.11(17)
C7 Co1 C5 66.85(17)
C4 Co1 C5 39.75(16)
C3 Co1 C6 67.88(17)
C7 Co1 C6 39.64(16)
C4 Co1 C6 66.01(18)
C5 Co1 C6 38.93(15)
C3 Co1 S4 151.73(12)
C7 Co1 S4 111.32(13)
C4 Co1 S4 151.93(14)
C5 Co1 S4 112.63(14)
C6 Co1 S4 94.68(14)
C3 Co1 S3 131.04(12)
C7 Co1 S3 161.35(13)
C4 Co1 S3 97.17(12)
C5 Co1 S3 94.65(13)
C6 Co1 S3 125.57(14)
S4 Co1 S3 77.11(5)
C3 Co1 S1 89.48(12)
C7 Co1 S1 100.95(13)
C4 Co1 S1 117.88(13)
C5 Co1 S1 156.66(13)
C6 Co1 S1 138.69(14)
S4 Co1 S1 90.13(5)
S3 Co1 S1 95.50(5)
C12 N1 C13 123.3(4)
C12 N1 C16 124.3(4)
C13 N1 C16 112.3(4)
C10 O2 C11 116.8(4)
C1 S1 Co1 102.63(14)
C8 S2 C2 102.2(2)
C12 S3 Co1 85.76(15)
C12 S4 Co1 85.86(15)

loop_
_geom_bond_atom_site_label_1
_geom_bond_atom_site_label_2
_geom_bond_distance
B3 C3 1.569(6)
B3 C2 1.724(6)
B3 C1 1.744(6)
B3 B10 1.785(7)
B3 B8 1.798(7)
B3 B4 1.812(7)
B4 C1 1.679(6)
B4 B5 1.743(8)
B4 B11 1.750(8)
B4 B10 1.770(7)
B4 H4A 1.1000
B5 C1 1.699(7)
B5 B9 1.745(8)
B5 B11 1.745(8)
B5 B6 1.779(7)
B5 H5A 1.1000
B6 C2 1.715(6)
B6 C1 1.731(6)
B6 B9 1.788(8)
B6 B7 1.806(7)
B6 H66 1.1000
B7 C2 1.669(6)
B7 B12 1.753(8)
B7 B9 1.758(7)
B7 B8 1.793(7)
B7 H7A 1.1000
B8 C2 1.690(6)
B8 B10 1.773(7)
B8 B12 1.776(8)
B8 H8A 1.1000
B9 B11 1.765(8)
B9 B12 1.769(8)
B9 H9A 1.1000
B10 B11 1.786(8)
B10 B12 1.789(8)
B10 H10 1.1000
B11 B12 1.752(8)
B11 H11 1.1000
B12 H12 1.1000
C1 S1 1.740(4)
C1 C2 1.848(5)
C2 S2 1.778(4)
C4 C5 1.412(6)
C4 C3 1.417(5)
C4 Co1 2.055(4)
C4 H4 0.9800
C5 C6 1.397(5)
C5 Co1 2.095(4)
C5 H5 0.9800
C6 C7 1.409(6)
C6 Co1 2.097(4)
C6 H6 0.9800
C7 C3 1.447(5)
C7 Co1 2.058(4)
C7 H7 0.9800
C3 Co1 2.041(4)
C8 C9 1.333(5)
C8 S2 1.730(4)
C8 H8 0.9300
C9 C10 1.459(6)
C9 H9 0.9300
C10 O1 1.211(5)
C10 O2 1.315(5)
C11 O2 1.437(5)
C11 H11A 0.9600
C11 H11B 0.9600
C11 H11C 0.9600
C12 N1 1.314(5)
C12 S3 1.696(4)
C12 S4 1.708(4)
C13 N1 1.469(5)
C13 C14 1.477(6)
C13 H13A 0.9700
C13 H13B 0.9700
C14 C15 1.390(7)
C14 H14A 0.9700
C14 H14B 0.9700
C15 C16 1.477(6)
C15 H15A 0.9700
C15 H15B 0.9700
C16 N1 1.469(5)
C16 H16A 0.9700
C16 H16B 0.9700
Co1 S4 2.2458(14)
Co1 S3 2.2576(13)
Co1 S1 2.2723(14)

loop_
_platon_squeeze_void_nr
_platon_squeeze_void_average_x
_platon_squeeze_void_average_y
_platon_squeeze_void_average_z
_platon_squeeze_void_volume
_platon_squeeze_void_count_electrons
_platon_squeeze_void_content
1 0.374 0.750 0.049 325 70 ' '
2 0.626 0.250 0.051 325 70 ' '
